data_7245385
loop_
_publ_author_name
'Takeyama, Tomoyuki'
'Takao, Koichiro'

_publ_section_title
;
 Effects of coordinating heteroatoms on molecular structure, thermodynamic
 stability and redox behavior of uranyl(vi) complexes with pentadentate
 Schiff-base ligands
;
_journal_issue 37
_journal_name_full 'RSC Advances'
_journal_page_first 24260
_journal_page_last 24268
_journal_paper_doi 10.1039/D2RA04639C
_journal_volume 12
_journal_year 2022
_chemical_formula_moiety 'C28 H38 N2 O6 S U, C H2 Cl2'
_chemical_formula_sum 'C29 H40 Cl2 N2 O6 S U'
_chemical_formula_weight 853.62
_space_group_crystal_system monoclinic
_space_group_IT_number 14
_space_group_name_Hall '-P 2ybc'
_space_group_name_H-M_alt 'P 1 21/c 1'
_atom_sites_solution_hydrogens geom
_atom_sites_solution_primary dual
_audit_creation_date 2022-05-22
_audit_creation_method
;
Olex2 1.3
(compiled 2020.11.12 svn.r5f609507 for OlexSys, GUI svn.r6408)
;
_audit_update_record
;
2022-06-06 deposited with the CCDC.	2022-08-22 downloaded from the CCDC.
;
_cell_angle_alpha 90
_cell_angle_beta 98.602(7)
_cell_angle_gamma 90
_cell_formula_units_Z 4
_cell_length_a 16.3889(14)
_cell_length_b 18.8968(9)
_cell_length_c 10.3557(6)
_cell_measurement_reflns_used 6606
_cell_measurement_temperature 113
_cell_measurement_theta_max 28.8330
_cell_measurement_theta_min 1.7350
_cell_volume 3171.1(4)
_computing_cell_refinement 'CrysAlisPro 1.171.40.60a (Rigaku OD, 2019)'
_computing_data_collection 'CrysAlisPro 1.171.40.60a (Rigaku OD, 2019)'
_computing_data_reduction 'CrysAlisPro 1.171.40.60a (Rigaku OD, 2019)'
_computing_molecular_graphics 'Olex2 1.3 (Dolomanov et al., 2009)'
_computing_publication_material 'Olex2 1.3 (Dolomanov et al., 2009)'
_computing_structure_refinement 'SHELXL 2018/3 (Sheldrick, 2015)'
_computing_structure_solution 'SHELXT 2018/2 (Sheldrick, 2018)'
_diffrn_ambient_temperature 113
_diffrn_detector 'Hybrid Pixel Array Detector'
_diffrn_detector_area_resol_mean 10.0000
_diffrn_measured_fraction_theta_full 0.993
_diffrn_measured_fraction_theta_max 0.952
_diffrn_measurement_details
;
List of Runs (angles in degrees, time in seconds):

  # Type    Start    End  Width  t~exp~   \w     \q     \k     \f   Frames
#--------------------------------------------------------------------------
  1  \w    -73.00 -20.50   0.50   90.00    --   20.00  54.00 -30.00  105
  2  \w      4.00 106.50   0.50   90.00    --   20.00  54.00 -30.00  205
  3  \w    -69.00  -0.50   0.50   90.00    --   20.00  54.00-150.00  137
  4  \w     17.00  70.50   0.50   90.00    --   20.00  54.00-150.00  107
  5  \w    -36.00   3.50   0.50   90.00    --   20.00  54.00-180.00   79
  6  \w     34.00  67.50   0.50   90.00    --   20.00  54.00-180.00   67
  7  \w    -71.00 -40.50   0.50   90.00    --   20.00  54.00  30.00   61
  8  \w    -74.00  48.50   0.50   90.00    --   20.00  54.00 -90.00  245
  9  \w    -67.00  77.50   0.50   90.00    --   20.00  54.00  -8.79  289
;
_diffrn_measurement_device 'two-circle diffractometer'
_diffrn_measurement_device_type 'XtaLAB Mini II'
_diffrn_measurement_method '\w scans'
_diffrn_orient_matrix_type 'CrysAlisPro convention (1999,Acta A55,543-557)'
_diffrn_orient_matrix_UB_11 -0.0342679000
_diffrn_orient_matrix_UB_12 0.0233618000
_diffrn_orient_matrix_UB_13 -0.0061311000
_diffrn_orient_matrix_UB_21 0.0272471000
_diffrn_orient_matrix_UB_22 0.0293672000
_diffrn_orient_matrix_UB_23 0.0087938000
_diffrn_orient_matrix_UB_31 -0.0000539000
_diffrn_orient_matrix_UB_32 0.0017107000
_diffrn_orient_matrix_UB_33 -0.0683707000
_diffrn_radiation_monochromator graphite
_diffrn_radiation_probe x-ray
_diffrn_radiation_type 'Mo K\a'
_diffrn_radiation_wavelength 0.71073
_diffrn_reflns_av_R_equivalents 0.1055
_diffrn_reflns_av_unetI/netI 0.1154
_diffrn_reflns_Laue_measured_fraction_full 0.993
_diffrn_reflns_Laue_measured_fraction_max 0.952
_diffrn_reflns_limit_h_max 23
_diffrn_reflns_limit_h_min -23
_diffrn_reflns_limit_k_max 27
_diffrn_reflns_limit_k_min -23
_diffrn_reflns_limit_l_max 14
_diffrn_reflns_limit_l_min -13
_diffrn_reflns_number 35851
_diffrn_reflns_point_group_measured_fraction_full 0.993
_diffrn_reflns_point_group_measured_fraction_max 0.952
_diffrn_reflns_theta_full 25.242
_diffrn_reflns_theta_max 30.890
_diffrn_reflns_theta_min 2.262
_diffrn_source 'fine-focus sealed X-ray tube'
_diffrn_source_type 'Rigaku (Mo) X-ray Source'
_exptl_absorpt_coefficient_mu 5.396
_exptl_absorpt_correction_T_max 1.00000
_exptl_absorpt_correction_T_min 0.21185
_exptl_absorpt_correction_type multi-scan
_exptl_absorpt_process_details
;
CrysAlisPro 1.171.40.60a (Rigaku Oxford Diffraction, 2019)
Empirical absorption correction using spherical harmonics,
 implemented in SCALE3 ABSPACK scaling algorithm.
;
_exptl_crystal_colour orange
_exptl_crystal_colour_primary orange
_exptl_crystal_density_diffrn 1.788
_exptl_crystal_description plate
_exptl_crystal_F_000 1672
_exptl_crystal_size_max 0.661
_exptl_crystal_size_mid 0.223
_exptl_crystal_size_min 0.053
_refine_diff_density_max 4.306
_refine_diff_density_min -4.642
_refine_diff_density_rms 0.264
_refine_ls_extinction_method none
_refine_ls_goodness_of_fit_ref 0.976
_refine_ls_hydrogen_treatment constr
_refine_ls_matrix_type full
_refine_ls_number_parameters 336
_refine_ls_number_reflns 9534
_refine_ls_number_restraints 0
_refine_ls_restrained_S_all 0.976
_refine_ls_R_factor_all 0.1147
_refine_ls_R_factor_gt 0.0662
_refine_ls_shift/su_max 0.001
_refine_ls_shift/su_mean 0.000
_refine_ls_structure_factor_coef Fsqd
_refine_ls_weighting_details 'w=1/[\s^2^(Fo^2^)+(0.0940P)^2^] where P=(Fo^2^+2Fc^2^)/3'
_refine_ls_weighting_scheme calc
_refine_ls_wR_factor_gt 0.1532
_refine_ls_wR_factor_ref 0.1746
_reflns_Friedel_coverage 0.000
_reflns_number_gt 5994
_reflns_number_total 9534
_reflns_threshold_expression 'I > 2\s(I)'
_cod_data_source_file d2ra04639c2.cif
_cod_data_source_block 210120_uo2meosalidien_s
_cod_database_code 7245385
_shelx_shelxl_version_number 2018/3
_chemical_oxdiff_formula C29H34N3O6S1U1
_chemical_oxdiff_usercomment 210120_UO2MeOsalidien_S
_shelx_space_group_comment
;
The symmetry employed for this shelxl refinement is uniquely defined
by the following loop, which should always be used as a source of
symmetry information in preference to the above space-group names.
They are only intended as comments.
;
_reflns_odcompleteness_completeness 98.95
_reflns_odcompleteness_iscentric 1
_reflns_odcompleteness_theta 27.42
_olex2_refinement_description
;
1. Fixed Uiso
 At 1.2 times of:
  All C(H) groups, All C(H,H) groups, All C(H,H,H,H) groups
 At 1.5 times of:
  All C(H,H,H) groups
2. Uiso/Uaniso restraints and constraints
Uanis(C12) = Uanis(C13) = Uanis(C14) = Uanis(C15) = Uanis(C16) = Uanis(C17) =
Uanis(C18)
Uanis(Cl1A) = Uanis(Cl1B) = Uanis(Cl2A) = Uanis(Cl2B)
Uanis(O1) = Uanis(O2)
3. Others
 Fixed Sof: Cl2B(0.8) Cl1A(0.8) H29A(0.8) H29B(0.8) H29C(0.2) H29D(0.2)
 Cl1B(0.2) Cl2A(0.2)
4.a Secondary CH2 refined with riding coordinates:
 C11(H11A,H11B), C10(H10A,H10B), C8(H8A,H8B), C9(H9A,H9B), C29(H29A,H29B),
 C29(H29C,H29D)
4.b Aromatic/amide H refined with riding coordinates:
 C5(H5), C16(H16), C7(H7), C3(H3), C12(H12), C14(H14)
4.c Idealised Me refined as rotating group:
 C21(H21A,H21B,H21C), C26(H26A,H26B,H26C), C20(H20A,H20B,H20C), C25(H25A,H25B,
 H25C), C23(H23A,H23B,H23C), C22(H22A,H22B,H22C), C27(H27A,H27B,H27C), C28(H28A,
 H28B,H28C)
;
_olex2_submission_special_instructions 'No special instructions were received'
_oxdiff_exptl_absorpt_empirical_details
;
Empirical correction (ABSPACK) includes:
- Absorption correction using spherical harmonics
- Frame scaling
;
_oxdiff_exptl_absorpt_empirical_full_max 2.756
_oxdiff_exptl_absorpt_empirical_full_min 0.441

loop_
_space_group_symop_operation_xyz
'x, y, z'
'-x, y+1/2, -z+1/2'
'-x, -y, -z'
'x, -y-1/2, z-1/2'

loop_
_atom_site_label
_atom_site_type_symbol
_atom_site_fract_x
_atom_site_fract_y
_atom_site_fract_z
_atom_site_U_iso_or_equiv
_atom_site_adp_type
_atom_site_occupancy
_atom_site_site_symmetry_order
_atom_site_calc_flag
_atom_site_refinement_flags_posn
_atom_site_refinement_flags_adp
_atom_site_refinement_flags_occupancy
_atom_site_disorder_assembly
_atom_site_disorder_group
U1 U 0.71479(2) 0.33713(2) 0.42130(3) 0.02304(10) Uani 1 1 d . . . . .
S1 S 0.61346(14) 0.20706(10) 0.4348(2) 0.0301(4) Uani 1 1 d . . . . .
Cl2B Cl 0.6322(4) 0.7069(3) -0.0150(5) 0.1110(16) Uani 0.8 1 d . . P A 1
O1 O 0.7378(4) 0.3247(3) 0.5929(5) 0.0274(9) Uani 1 1 d . . . . .
Cl1A Cl 0.7325(4) 0.6911(3) 0.2406(5) 0.1110(16) Uani 0.8 1 d . . P A 2
O2 O 0.6872(4) 0.3412(3) 0.2488(5) 0.0274(9) Uani 1 1 d . . . . .
O4 O 0.8406(3) 0.3708(3) 0.3889(5) 0.0268(12) Uani 1 1 d . . . . .
O5 O 0.5032(4) 0.5379(3) 0.8552(6) 0.0392(15) Uani 1 1 d . . . . .
N2 N 0.7977(4) 0.2257(3) 0.3951(6) 0.0246(14) Uani 1 1 d . . . . .
O3 O 0.6808(3) 0.4476(3) 0.4711(5) 0.0274(12) Uani 1 1 d . . . . .
O6 O 1.0361(4) 0.2965(3) 0.0214(6) 0.0373(14) Uani 1 1 d . . . . .
C21 C 0.7555(6) 0.5906(4) 0.5255(9) 0.040(2) Uani 1 1 d . . . . .
H21A H 0.740981 0.556663 0.454282 0.061 Uiso 1 1 calc R U . . .
H21B H 0.810397 0.610176 0.521187 0.061 Uiso 1 1 calc R U . . .
H21C H 0.714855 0.629028 0.517182 0.061 Uiso 1 1 calc R U . . .
C17 C 0.9165(5) 0.4048(4) 0.2164(8) 0.0283(7) Uani 1 1 d . . . . .
C5 C 0.5131(5) 0.4579(4) 0.6729(8) 0.0267(16) Uani 1 1 d . . . . .
H5 H 0.460009 0.438395 0.675942 0.032 Uiso 1 1 calc R U . . .
N1 N 0.5589(4) 0.3462(3) 0.4074(7) 0.0269(14) Uani 1 1 d . . . . .
C4 C 0.5451(5) 0.5088(4) 0.7608(8) 0.0307(18) Uani 1 1 d . . . . .
C16 C 0.9672(5) 0.3826(4) 0.1292(8) 0.0283(7) Uani 1 1 d . . . . .
H16 H 0.991069 0.417037 0.079550 0.034 Uiso 1 1 calc R U . . .
C15 C 0.9851(5) 0.3084(4) 0.1109(8) 0.0283(7) Uani 1 1 d . . . . .
C26 C 0.7999(5) 0.4935(4) 0.1934(8) 0.0345(19) Uani 1 1 d . . . . .
H26A H 0.781087 0.477463 0.103861 0.052 Uiso 1 1 calc R U . . .
H26B H 0.786260 0.543633 0.201194 0.052 Uiso 1 1 calc R U . . .
H26C H 0.772560 0.465652 0.254286 0.052 Uiso 1 1 calc R U . . .
C6 C 0.5613(5) 0.4351(4) 0.5767(7) 0.0254(16) Uani 1 1 d . . . . .
C1 C 0.6387(5) 0.4660(4) 0.5677(7) 0.0233(15) Uani 1 1 d . . . . .
C11 C 0.7701(5) 0.1588(4) 0.4466(8) 0.0279(17) Uani 1 1 d . . . . .
H11A H 0.771817 0.162684 0.542316 0.033 Uiso 1 1 calc R U . . .
H11B H 0.807797 0.120135 0.429328 0.033 Uiso 1 1 calc R U . . .
C2 C 0.6704(5) 0.5194(4) 0.6600(8) 0.0293(17) Uani 1 1 d . . . . .
C7 C 0.5228(5) 0.3848(4) 0.4832(8) 0.0295(18) Uani 1 1 d . . . . .
H7 H 0.464668 0.379632 0.476791 0.035 Uiso 1 1 calc R U . . .
C3 C 0.6221(5) 0.5376(4) 0.7540(8) 0.0315(19) Uani 1 1 d . . . . .
H3 H 0.642976 0.571882 0.817512 0.038 Uiso 1 1 calc R U . . .
C20 C 0.8253(6) 0.4977(5) 0.6766(9) 0.038(2) Uani 1 1 d . . . . .
H20A H 0.812913 0.460172 0.611345 0.058 Uiso 1 1 calc R U . . .
H20B H 0.830012 0.477321 0.764343 0.058 Uiso 1 1 calc R U . . .
H20C H 0.877487 0.520609 0.665475 0.058 Uiso 1 1 calc R U . . .
C24 C 0.8946(5) 0.4835(4) 0.2262(8) 0.0274(16) Uani 1 1 d . . . . .
C18 C 0.8825(5) 0.3526(4) 0.2930(8) 0.0283(7) Uani 1 1 d . . . . .
C19 C 0.7559(5) 0.5526(4) 0.6586(8) 0.0308(18) Uani 1 1 d . . . . .
C25 C 0.9248(6) 0.5117(5) 0.3607(8) 0.0358(19) Uani 1 1 d . . . . .
H25A H 0.900280 0.484161 0.425384 0.054 Uiso 1 1 calc R U . . .
H25B H 0.908718 0.561445 0.365587 0.054 Uiso 1 1 calc R U . . .
H25C H 0.985050 0.507774 0.378895 0.054 Uiso 1 1 calc R U . . .
C10 C 0.6825(5) 0.1414(4) 0.3827(8) 0.0295(18) Uani 1 1 d . . . . .
H10A H 0.666861 0.093539 0.409134 0.035 Uiso 1 1 calc R U . . .
H10B H 0.679028 0.142274 0.286401 0.035 Uiso 1 1 calc R U . . .
C8 C 0.5050(6) 0.3028(5) 0.3121(9) 0.040(2) Uani 1 1 d . . . . .
H8A H 0.491744 0.329328 0.229190 0.047 Uiso 1 1 calc R U . . .
H8B H 0.452701 0.293042 0.345733 0.047 Uiso 1 1 calc R U . . .
C23 C 0.4216(6) 0.5139(6) 0.8577(9) 0.048(3) Uani 1 1 d . . . . .
H23A H 0.388516 0.521516 0.771880 0.072 Uiso 1 1 calc R U . . .
H23B H 0.397351 0.540261 0.924040 0.072 Uiso 1 1 calc R U . . .
H23C H 0.422555 0.463336 0.878798 0.072 Uiso 1 1 calc R U . . .
C12 C 0.8580(5) 0.2227(4) 0.3312(8) 0.0283(7) Uani 1 1 d . . . . .
H12 H 0.881224 0.177035 0.324149 0.034 Uiso 1 1 calc R U . . .
C9 C 0.5474(6) 0.2319(4) 0.2862(8) 0.0329(19) Uani 1 1 d . . . . .
H9A H 0.580356 0.237616 0.214214 0.039 Uiso 1 1 calc R U . . .
H9B H 0.505325 0.194821 0.261160 0.039 Uiso 1 1 calc R U . . .
C14 C 0.9481(5) 0.2602(4) 0.1792(8) 0.0283(7) Uani 1 1 d . . . . .
H14 H 0.957913 0.211319 0.166643 0.034 Uiso 1 1 calc R U . . .
C22 C 0.7768(7) 0.6078(5) 0.7676(10) 0.050(3) Uani 1 1 d . . . . .
H22A H 0.832666 0.625912 0.766292 0.076 Uiso 1 1 calc R U . . .
H22B H 0.773785 0.585684 0.852374 0.076 Uiso 1 1 calc R U . . .
H22C H 0.737201 0.646910 0.753590 0.076 Uiso 1 1 calc R U . . .
C13 C 0.8964(5) 0.2801(4) 0.2670(8) 0.0283(7) Uani 1 1 d . . . . .
C27 C 0.9349(6) 0.5282(4) 0.1279(8) 0.0342(19) Uani 1 1 d . . . . .
H27A H 0.994598 0.530555 0.156166 0.051 Uiso 1 1 calc R U . . .
H27B H 0.911781 0.576164 0.123867 0.051 Uiso 1 1 calc R U . . .
H27C H 0.923743 0.506363 0.041212 0.051 Uiso 1 1 calc R U . . .
C28 C 1.0625(6) 0.2256(5) 0.0103(9) 0.043(2) Uani 1 1 d . . . . .
H28A H 1.095243 0.222137 -0.061288 0.065 Uiso 1 1 calc R U . . .
H28B H 1.014271 0.194574 -0.007668 0.065 Uiso 1 1 calc R U . . .
H28C H 1.096347 0.211168 0.092198 0.065 Uiso 1 1 calc R U . . .
C29 C 0.7287(10) 0.6964(10) 0.0758(14) 0.108(6) Uani 1 1 d . . . . .
H29A H 0.761372 0.740562 0.089508 0.130 Uiso 0.8 1 calc R U P A 1
H29B H 0.761588 0.657331 0.045916 0.130 Uiso 0.8 1 calc R U P A 1
H29C H 0.741332 0.744856 0.048321 0.130 Uiso 0.2 1 calc R U P A 2
H29D H 0.767517 0.662610 0.044252 0.130 Uiso 0.2 1 calc R U P A 2
Cl1B Cl 0.6678(19) 0.6704(11) 0.2254(19) 0.1110(16) Uani 0.2 1 d . . P A 1
Cl2A Cl 0.632(2) 0.6749(12) 0.023(2) 0.1110(16) Uani 0.2 1 d . . P A 2

loop_
_atom_site_aniso_label
_atom_site_aniso_U_11
_atom_site_aniso_U_22
_atom_site_aniso_U_33
_atom_site_aniso_U_23
_atom_site_aniso_U_13
_atom_site_aniso_U_12
U1 0.03666(16) 0.01230(13) 0.02137(16) -0.00010(12) 0.00827(10) -0.00031(12)
S1 0.0457(12) 0.0175(9) 0.0280(11) 0.0008(8) 0.0088(9) -0.0030(8)
Cl2B 0.171(4) 0.085(3) 0.062(2) -0.0291(19) -0.033(2) 0.049(3)
O1 0.045(2) 0.020(2) 0.018(2) 0.0010(16) 0.0071(16) 0.0019(16)
Cl1A 0.171(4) 0.085(3) 0.062(2) -0.0291(19) -0.033(2) 0.049(3)
O2 0.045(2) 0.020(2) 0.018(2) 0.0010(16) 0.0071(16) 0.0019(16)
O4 0.034(3) 0.021(3) 0.027(3) -0.004(2) 0.010(2) -0.006(2)
O5 0.054(4) 0.039(4) 0.028(3) -0.006(3) 0.016(3) 0.011(3)
N2 0.040(4) 0.011(3) 0.022(3) 0.004(3) 0.003(3) 0.001(3)
O3 0.044(3) 0.015(3) 0.026(3) -0.001(2) 0.016(2) 0.000(2)
O6 0.049(4) 0.029(3) 0.038(4) 0.001(3) 0.019(3) 0.009(3)
C21 0.055(6) 0.015(4) 0.051(6) 0.003(4) 0.008(4) -0.005(4)
C17 0.0399(17) 0.0201(15) 0.0258(17) 0.0049(13) 0.0078(12) 0.0039(12)
C5 0.033(4) 0.022(4) 0.026(4) 0.007(3) 0.007(3) 0.007(3)
N1 0.036(4) 0.017(3) 0.027(4) -0.001(3) 0.003(3) -0.002(3)
C4 0.046(5) 0.027(4) 0.021(4) 0.004(3) 0.010(3) 0.014(4)
C16 0.0399(17) 0.0201(15) 0.0258(17) 0.0049(13) 0.0078(12) 0.0039(12)
C15 0.0399(17) 0.0201(15) 0.0258(17) 0.0049(13) 0.0078(12) 0.0039(12)
C26 0.054(5) 0.015(4) 0.036(5) 0.002(4) 0.015(4) 0.004(4)
C6 0.037(4) 0.018(4) 0.021(4) 0.006(3) 0.007(3) 0.008(3)
C1 0.035(4) 0.021(4) 0.015(3) 0.002(3) 0.008(3) 0.001(3)
C11 0.053(5) 0.010(3) 0.022(4) 0.000(3) 0.010(3) -0.001(3)
C2 0.045(5) 0.014(4) 0.029(4) 0.002(3) 0.005(3) 0.000(3)
C7 0.034(4) 0.023(4) 0.030(4) 0.007(3) 0.000(3) 0.001(3)
C3 0.039(5) 0.019(4) 0.035(5) -0.005(4) 0.002(4) 0.010(3)
C20 0.049(5) 0.034(5) 0.034(5) -0.005(4) 0.011(4) 0.006(4)
C24 0.038(4) 0.016(4) 0.030(4) 0.005(3) 0.014(3) 0.000(3)
C18 0.0399(17) 0.0201(15) 0.0258(17) 0.0049(13) 0.0078(12) 0.0039(12)
C19 0.039(5) 0.018(4) 0.036(5) -0.006(3) 0.004(4) 0.000(3)
C25 0.058(6) 0.021(4) 0.031(5) -0.004(4) 0.015(4) -0.007(4)
C10 0.049(5) 0.017(4) 0.022(4) 0.000(3) 0.005(3) -0.005(3)
C8 0.058(6) 0.024(5) 0.036(5) -0.005(4) 0.006(4) -0.005(4)
C23 0.042(5) 0.064(7) 0.040(5) 0.000(5) 0.015(4) 0.019(5)
C12 0.0399(17) 0.0201(15) 0.0258(17) 0.0049(13) 0.0078(12) 0.0039(12)
C9 0.051(5) 0.023(4) 0.025(4) -0.005(3) 0.005(4) -0.008(4)
C14 0.0399(17) 0.0201(15) 0.0258(17) 0.0049(13) 0.0078(12) 0.0039(12)
C22 0.066(7) 0.035(5) 0.049(6) -0.020(5) 0.006(5) -0.008(5)
C13 0.0399(17) 0.0201(15) 0.0258(17) 0.0049(13) 0.0078(12) 0.0039(12)
C27 0.050(5) 0.022(4) 0.034(5) 0.005(4) 0.018(4) -0.001(4)
C28 0.064(6) 0.032(5) 0.039(5) -0.004(4) 0.022(4) 0.012(4)
C29 0.095(12) 0.136(16) 0.086(12) -0.005(11) -0.009(9) 0.008(12)
Cl1B 0.171(4) 0.085(3) 0.062(2) -0.0291(19) -0.033(2) 0.049(3)
Cl2A 0.171(4) 0.085(3) 0.062(2) -0.0291(19) -0.033(2) 0.049(3)

loop_
_atom_type_symbol
_atom_type_description
_atom_type_scat_dispersion_real
_atom_type_scat_dispersion_imag
_atom_type_scat_source
C C 0.0033 0.0016 'International Tables Vol C Tables 4.2.6.8 and 6.1.1.4'
H H 0.0000 0.0000 'International Tables Vol C Tables 4.2.6.8 and 6.1.1.4'
Cl Cl 0.1484 0.1585 'International Tables Vol C Tables 4.2.6.8 and 6.1.1.4'
N N 0.0061 0.0033 'International Tables Vol C Tables 4.2.6.8 and 6.1.1.4'
O O 0.0106 0.0060 'International Tables Vol C Tables 4.2.6.8 and 6.1.1.4'
S S 0.1246 0.1234 'International Tables Vol C Tables 4.2.6.8 and 6.1.1.4'
U U -9.6767 9.6646 'International Tables Vol C Tables 4.2.6.8 and 6.1.1.4'

loop_
_exptl_crystal_face_index_h
_exptl_crystal_face_index_k
_exptl_crystal_face_index_l
_exptl_crystal_face_perp_dist
5 3 -14 0.2612
-14 -21 -1 0.0382
-3 -1 15 0.3652
22 1 2 0.0354
3 26 0 0.1116
-23 -2 0 0.0046

loop_
_geom_angle_atom_site_label_1
_geom_angle_atom_site_label_2
_geom_angle_atom_site_label_3
_geom_angle
_geom_angle_site_symmetry_1
_geom_angle_site_symmetry_3
_geom_angle_publ_flag
O1 U1 S1 83.17(18) . . ?
O1 U1 O2 174.4(2) . . ?
O1 U1 O4 97.2(2) . . ?
O1 U1 N2 87.7(2) . . ?
O1 U1 O3 85.1(2) . . ?
O1 U1 N1 97.3(2) . . ?
O2 U1 S1 91.32(18) . . ?
O2 U1 O4 86.5(2) . . ?
O2 U1 N2 89.4(2) . . ?
O2 U1 O3 99.0(2) . . ?
O2 U1 N1 80.7(2) . . ?
O4 U1 S1 140.88(15) . . ?
O4 U1 N2 72.5(2) . . ?
O4 U1 O3 92.1(2) . . ?
O4 U1 N1 156.3(2) . . ?
N2 U1 S1 68.42(16) . . ?
N2 U1 N1 126.7(2) . . ?
O3 U1 S1 126.70(15) . . ?
O3 U1 N2 162.1(2) . . ?
O3 U1 N1 70.6(2) . . ?
N1 U1 S1 59.73(14) . . ?
C10 S1 U1 100.0(3) . . ?
C9 S1 U1 90.8(3) . . ?
C9 S1 C10 104.2(4) . . ?
C18 O4 U1 129.0(5) . . ?
C4 O5 C23 116.9(7) . . ?
C11 N2 U1 118.4(5) . . ?
C12 N2 U1 124.2(5) . . ?
C12 N2 C11 117.1(7) . . ?
C1 O3 U1 125.9(5) . . ?
C15 O6 C28 116.1(7) . . ?
H21A C21 H21B 109.5 . . ?
H21A C21 H21C 109.5 . . ?
H21B C21 H21C 109.5 . . ?
C19 C21 H21A 109.5 . . ?
C19 C21 H21B 109.5 . . ?
C19 C21 H21C 109.5 . . ?
C16 C17 C24 120.4(7) . . ?
C16 C17 C18 118.4(7) . . ?
C18 C17 C24 121.1(7) . . ?
C4 C5 H5 120.7 . . ?
C4 C5 C6 118.5(8) . . ?
C6 C5 H5 120.7 . . ?
C7 N1 U1 123.8(5) . . ?
C7 N1 C8 116.3(7) . . ?
C8 N1 U1 119.8(5) . . ?
C5 C4 O5 124.3(8) . . ?
C5 C4 C3 120.2(8) . . ?
C3 C4 O5 115.4(7) . . ?
C17 C16 H16 118.9 . . ?
C17 C16 C15 122.2(7) . . ?
C15 C16 H16 118.9 . . ?
O6 C15 C16 114.1(7) . . ?
C14 C15 O6 128.0(8) . . ?
C14 C15 C16 117.8(8) . . ?
H26A C26 H26B 109.5 . . ?
H26A C26 H26C 109.5 . . ?
H26B C26 H26C 109.5 . . ?
C24 C26 H26A 109.5 . . ?
C24 C26 H26B 109.5 . . ?
C24 C26 H26C 109.5 . . ?
C5 C6 C7 116.0(7) . . ?
C1 C6 C5 121.2(7) . . ?
C1 C6 C7 122.5(7) . . ?
O3 C1 C6 120.6(7) . . ?
O3 C1 C2 120.2(7) . . ?
C6 C1 C2 119.1(7) . . ?
N2 C11 H11A 109.6 . . ?
N2 C11 H11B 109.6 . . ?
N2 C11 C10 110.4(6) . . ?
H11A C11 H11B 108.1 . . ?
C10 C11 H11A 109.6 . . ?
C10 C11 H11B 109.6 . . ?
C1 C2 C19 121.4(7) . . ?
C3 C2 C1 117.0(8) . . ?
C3 C2 C19 121.5(7) . . ?
N1 C7 C6 126.5(8) . . ?
N1 C7 H7 116.7 . . ?
C6 C7 H7 116.7 . . ?
C4 C3 C2 123.9(8) . . ?
C4 C3 H3 118.0 . . ?
C2 C3 H3 118.0 . . ?
H20A C20 H20B 109.5 . . ?
H20A C20 H20C 109.5 . . ?
H20B C20 H20C 109.5 . . ?
C19 C20 H20A 109.5 . . ?
C19 C20 H20B 109.5 . . ?
C19 C20 H20C 109.5 . . ?
C17 C24 C26 109.8(6) . . ?
C17 C24 C27 111.1(7) . . ?
C25 C24 C17 110.8(7) . . ?
C25 C24 C26 109.9(7) . . ?
C25 C24 C27 107.6(7) . . ?
C27 C24 C26 107.5(6) . . ?
O4 C18 C17 121.5(7) . . ?
O4 C18 C13 120.3(7) . . ?
C13 C18 C17 118.2(8) . . ?
C2 C19 C21 108.3(7) . . ?
C2 C19 C22 111.9(8) . . ?
C20 C19 C21 109.0(7) . . ?
C20 C19 C2 112.6(7) . . ?
C20 C19 C22 106.9(7) . . ?
C22 C19 C21 108.0(7) . . ?
C24 C25 H25A 109.5 . . ?
C24 C25 H25B 109.5 . . ?
C24 C25 H25C 109.5 . . ?
H25A C25 H25B 109.5 . . ?
H25A C25 H25C 109.5 . . ?
H25B C25 H25C 109.5 . . ?
S1 C10 H10A 110.1 . . ?
S1 C10 H10B 110.1 . . ?
C11 C10 S1 108.2(5) . . ?
C11 C10 H10A 110.1 . . ?
C11 C10 H10B 110.1 . . ?
H10A C10 H10B 108.4 . . ?
N1 C8 H8A 109.4 . . ?
N1 C8 H8B 109.4 . . ?
N1 C8 C9 111.0(7) . . ?
H8A C8 H8B 108.0 . . ?
C9 C8 H8A 109.4 . . ?
C9 C8 H8B 109.4 . . ?
O5 C23 H23A 109.5 . . ?
O5 C23 H23B 109.5 . . ?
O5 C23 H23C 109.5 . . ?
H23A C23 H23B 109.5 . . ?
H23A C23 H23C 109.5 . . ?
H23B C23 H23C 109.5 . . ?
N2 C12 H12 115.7 . . ?
N2 C12 C13 128.7(8) . . ?
C13 C12 H12 115.7 . . ?
S1 C9 H9A 110.2 . . ?
S1 C9 H9B 110.2 . . ?
C8 C9 S1 107.7(6) . . ?
C8 C9 H9A 110.2 . . ?
C8 C9 H9B 110.2 . . ?
H9A C9 H9B 108.5 . . ?
C15 C14 H14 119.1 . . ?
C15 C14 C13 121.8(8) . . ?
C13 C14 H14 119.1 . . ?
C19 C22 H22A 109.5 . . ?
C19 C22 H22B 109.5 . . ?
C19 C22 H22C 109.5 . . ?
H22A C22 H22B 109.5 . . ?
H22A C22 H22C 109.5 . . ?
H22B C22 H22C 109.5 . . ?
C18 C13 C12 122.4(8) . . ?
C14 C13 C18 121.2(8) . . ?
C14 C13 C12 116.4(7) . . ?
C24 C27 H27A 109.5 . . ?
C24 C27 H27B 109.5 . . ?
C24 C27 H27C 109.5 . . ?
H27A C27 H27B 109.5 . . ?
H27A C27 H27C 109.5 . . ?
H27B C27 H27C 109.5 . . ?
O6 C28 H28A 109.5 . . ?
O6 C28 H28B 109.5 . . ?
O6 C28 H28C 109.5 . . ?
H28A C28 H28B 109.5 . . ?
H28A C28 H28C 109.5 . . ?
H28B C28 H28C 109.5 . . ?
Cl2B C29 H29A 114.3 . . ?
Cl2B C29 H29B 114.3 . . ?
Cl2B C29 Cl1B 85.9(11) . . ?
Cl1A C29 H29C 111.4 . . ?
Cl1A C29 H29D 111.4 . . ?
H29A C29 H29B 111.5 . . ?
H29C C29 H29D 109.3 . . ?
Cl1B C29 H29A 114.3 . . ?
Cl1B C29 H29B 114.3 . . ?
Cl2A C29 Cl1A 101.8(14) . . ?
Cl2A C29 H29C 111.4 . . ?
Cl2A C29 H29D 111.4 . . ?

loop_
_geom_bond_atom_site_label_1
_geom_bond_atom_site_label_2
_geom_bond_distance
_geom_bond_site_symmetry_2
_geom_bond_publ_flag
U1 S1 2.981(2) . ?
U1 O1 1.776(5) . ?
U1 O2 1.778(5) . ?
U1 O4 2.231(5) . ?
U1 N2 2.543(6) . ?
U1 O3 2.241(5) . ?
U1 N1 2.543(7) . ?
S1 C10 1.815(9) . ?
S1 C9 1.806(8) . ?
Cl2B C29 1.728(16) . ?
Cl1A C29 1.702(15) . ?
O4 C18 1.333(10) . ?
O5 C4 1.390(10) . ?
O5 C23 1.416(12) . ?
N2 C11 1.469(9) . ?
N2 C12 1.270(10) . ?
O3 C1 1.343(9) . ?
O6 C15 1.356(10) . ?
O6 C28 1.417(10) . ?
C21 H21A 0.9800 . ?
C21 H21B 0.9800 . ?
C21 H21C 0.9800 . ?
C21 C19 1.553(12) . ?
C17 C16 1.381(11) . ?
C17 C24 1.537(11) . ?
C17 C18 1.429(11) . ?
C5 H5 0.9500 . ?
C5 C4 1.373(11) . ?
C5 C6 1.427(11) . ?
N1 C7 1.279(10) . ?
N1 C8 1.470(10) . ?
C4 C3 1.385(12) . ?
C16 H16 0.9500 . ?
C16 C15 1.451(11) . ?
C15 C14 1.351(11) . ?
C26 H26A 0.9800 . ?
C26 H26B 0.9800 . ?
C26 H26C 0.9800 . ?
C26 C24 1.550(11) . ?
C6 C1 1.412(11) . ?
C6 C7 1.435(11) . ?
C1 C2 1.434(10) . ?
C11 H11A 0.9900 . ?
C11 H11B 0.9900 . ?
C11 C10 1.524(12) . ?
C2 C3 1.387(12) . ?
C2 C19 1.536(12) . ?
C7 H7 0.9500 . ?
C3 H3 0.9500 . ?
C20 H20A 0.9800 . ?
C20 H20B 0.9800 . ?
C20 H20C 0.9800 . ?
C20 C19 1.530(11) . ?
C24 C25 1.505(11) . ?
C24 C27 1.545(11) . ?
C18 C13 1.422(10) . ?
C19 C22 1.537(11) . ?
C25 H25A 0.9800 . ?
C25 H25B 0.9800 . ?
C25 H25C 0.9800 . ?
C10 H10A 0.9900 . ?
C10 H10B 0.9900 . ?
C8 H8A 0.9900 . ?
C8 H8B 0.9900 . ?
C8 C9 1.551(12) . ?
C23 H23A 0.9800 . ?
C23 H23B 0.9800 . ?
C23 H23C 0.9800 . ?
C12 H12 0.9500 . ?
C12 C13 1.464(11) . ?
C9 H9A 0.9900 . ?
C9 H9B 0.9900 . ?
C14 H14 0.9500 . ?
C14 C13 1.384(11) . ?
C22 H22A 0.9800 . ?
C22 H22B 0.9800 . ?
C22 H22C 0.9800 . ?
C27 H27A 0.9800 . ?
C27 H27B 0.9800 . ?
C27 H27C 0.9800 . ?
C28 H28A 0.9800 . ?
C28 H28B 0.9800 . ?
C28 H28C 0.9800 . ?
C29 H29A 0.9900 . ?
C29 H29B 0.9900 . ?
C29 H29C 0.9900 . ?
C29 H29D 0.9900 . ?
C29 Cl1B 2.02(3) . ?
C29 Cl2A 1.65(4) . ?

loop_
_geom_torsion_atom_site_label_1
_geom_torsion_atom_site_label_2
_geom_torsion_atom_site_label_3
_geom_torsion_atom_site_label_4
_geom_torsion
_geom_torsion_site_symmetry_1
_geom_torsion_site_symmetry_2
_geom_torsion_site_symmetry_3
_geom_torsion_site_symmetry_4
_geom_torsion_publ_flag
U1 S1 C10 C11 41.0(6) . . . . ?
U1 S1 C9 C8 -62.4(6) . . . . ?
U1 O4 C18 C17 126.8(7) . . . . ?
U1 O4 C18 C13 -55.0(10) . . . . ?
U1 N2 C11 C10 59.0(7) . . . . ?
U1 N2 C12 C13 4.1(12) . . . . ?
U1 O3 C1 C6 -53.9(9) . . . . ?
U1 O3 C1 C2 128.6(6) . . . . ?
U1 N1 C7 C6 7.8(11) . . . . ?
U1 N1 C8 C9 30.5(9) . . . . ?
O4 C18 C13 C12 7.6(12) . . . . ?
O4 C18 C13 C14 -171.9(7) . . . . ?
O5 C4 C3 C2 -174.9(7) . . . . ?
N2 C11 C10 S1 -66.9(8) . . . . ?
N2 C12 C13 C18 15.0(13) . . . . ?
N2 C12 C13 C14 -165.5(8) . . . . ?
O3 C1 C2 C3 177.6(7) . . . . ?
O3 C1 C2 C19 -5.0(11) . . . . ?
O6 C15 C14 C13 -179.2(8) . . . . ?
C17 C16 C15 O6 -179.9(7) . . . . ?
C17 C16 C15 C14 2.3(12) . . . . ?
C17 C18 C13 C12 -174.1(7) . . . . ?
C17 C18 C13 C14 6.3(12) . . . . ?
C5 C4 C3 C2 1.4(12) . . . . ?
C5 C6 C1 O3 -175.3(7) . . . . ?
C5 C6 C1 C2 2.3(11) . . . . ?
C5 C6 C7 N1 -164.0(8) . . . . ?
N1 C8 C9 S1 31.4(9) . . . . ?
C4 C5 C6 C1 -2.8(11) . . . . ?
C4 C5 C6 C7 -176.7(7) . . . . ?
C16 C17 C24 C26 119.8(8) . . . . ?
C16 C17 C24 C25 -118.7(8) . . . . ?
C16 C17 C24 C27 0.9(11) . . . . ?
C16 C17 C18 O4 172.5(7) . . . . ?
C16 C17 C18 C13 -5.7(11) . . . . ?
C16 C15 C14 C13 -1.8(12) . . . . ?
C15 C14 C13 C18 -2.6(13) . . . . ?
C15 C14 C13 C12 177.9(7) . . . . ?
C6 C5 C4 O5 176.9(7) . . . . ?
C6 C5 C4 C3 1.0(11) . . . . ?
C6 C1 C2 C3 0.0(11) . . . . ?
C6 C1 C2 C19 177.3(7) . . . . ?
C1 C6 C7 N1 22.2(12) . . . . ?
C1 C2 C3 C4 -1.9(12) . . . . ?
C1 C2 C19 C21 61.8(9) . . . . ?
C1 C2 C19 C20 -58.8(10) . . . . ?
C1 C2 C19 C22 -179.3(7) . . . . ?
C11 N2 C12 C13 178.4(8) . . . . ?
C7 N1 C8 C9 -146.8(8) . . . . ?
C7 C6 C1 O3 -1.8(11) . . . . ?
C7 C6 C1 C2 175.8(7) . . . . ?
C3 C2 C19 C21 -121.0(8) . . . . ?
C3 C2 C19 C20 118.4(8) . . . . ?
C3 C2 C19 C22 -2.1(11) . . . . ?
C24 C17 C16 C15 -176.0(7) . . . . ?
C24 C17 C18 O4 -9.9(12) . . . . ?
C24 C17 C18 C13 171.8(7) . . . . ?
C18 C17 C16 C15 1.6(12) . . . . ?
C18 C17 C24 C26 -57.7(10) . . . . ?
C18 C17 C24 C25 63.9(10) . . . . ?
C18 C17 C24 C27 -176.5(7) . . . . ?
C19 C2 C3 C4 -179.2(7) . . . . ?
C10 S1 C9 C8 -162.9(6) . . . . ?
C8 N1 C7 C6 -175.1(7) . . . . ?
C23 O5 C4 C5 -1.3(11) . . . . ?
C23 O5 C4 C3 174.8(7) . . . . ?
C12 N2 C11 C10 -115.6(8) . . . . ?
C9 S1 C10 C11 134.3(6) . . . . ?
C28 O6 C15 C16 173.4(7) . . . . ?
C28 O6 C15 C14 -9.0(12) . . . . ?

loop_
_exptl_oxdiff_crystal_face_indexfrac_h
_exptl_oxdiff_crystal_face_indexfrac_k
_exptl_oxdiff_crystal_face_indexfrac_l
_exptl_oxdiff_crystal_face_x
_exptl_oxdiff_crystal_face_y
_exptl_oxdiff_crystal_face_z
4.8912 3.3785 -14.4642 0.0000 0.1053 0.9944
-13.9521 -20.7523 -1.0928 -0.0000 -0.9992 0.0400
-3.3074 -1.0191 14.6027 0.0000 0.0084 -1.0000
22.1590 1.4621 1.9108 -0.7369 0.6635 -0.1293
3.3613 26.3294 0.0556 0.4996 0.8653 0.0411
-22.7936 -1.6301 -0.0228 0.7431 -0.6691 -0.0000
